data_4000713
loop_
_publ_author_name
'Pinkowicz, Dawid'
'Podgajny, Robert'
'Nitek, Wojciech'
'Rams, Micha\/l'
'Majcher, Anna Ma\/lgorzata'
'Nuida, Tomohiro'
'Ohkoshi, Shin-ichi'
'Sieklucka, Barbara'

_publ_section_title
;
 Multifunctional Magnetic Molecular
 {[MnII(urea)2(H2O)]2[NbIV(CN)8]}nSystem: Magnetization-Induced SHG in the
 Chiral Polymorph
;
_journal_issue 1
_journal_name_full 'Chemistry of Materials'
_journal_page_first 21
_journal_paper_doi 10.1021/cm102388q
_journal_volume 23
_journal_year 2011
_chemical_compound_source 'synthesis as described'
_chemical_formula_moiety 'C12 H0 Mn2 N16 Nb1 O6'
_chemical_formula_sum 'C12 H0 Mn2 N16 Nb O6'
_chemical_formula_weight 667.07
_chemical_name_common 'Compound X'
_chemical_name_systematic
;
 ?
;
_space_group_IT_number 76
_symmetry_space_group_name_Hall 'P 4w'
_symmetry_space_group_name_H-M 'P 41'
_atom_sites_solution_hydrogens none
_atom_sites_solution_primary direct
_atom_sites_solution_secondary difmap
_audit_conform_dict_location ftp://ftp.iucr.org/pub/cif_core.dic
_audit_conform_dict_name cif_core.dic
_audit_conform_dict_version 2.3
_audit_creation_date 2009-04-09T22:57:51-00:00
_audit_creation_method 'WinGX routine CIF_UPDATE'
_cell_angle_alpha 90.000(5)
_cell_angle_beta 90.000(5)
_cell_angle_gamma 90.000(5)
_cell_formula_units_Z 4
_cell_length_a 10.450(5)
_cell_length_b 10.450(5)
_cell_length_c 22.736(5)
_cell_measurement_reflns_used 7453
_cell_measurement_temperature 293(2)
_cell_measurement_theta_max 27.485
_cell_measurement_theta_min 0.998
_cell_measurement_wavelength 0.71073
_cell_volume 2482.8(18)
_computing_cell_refinement 'HKL Scalepack (Otwinowski & Minor 1997)'
_computing_data_collection 'Collect (Nonius BV, 1997-2000)'
_computing_data_reduction 'HKL Denzo and Scalepack (Otwinowski & Minor 1997)'
_computing_molecular_graphics 'Ortep-3 for Windows (Farrugia, 1997)'
_computing_publication_material 'WinGX publication routines (Farrugia, 1999)'
_computing_structure_refinement 'SHELXL-97 (Sheldrick, 2008)'
_computing_structure_solution 'SHELXS-86 (Sheldrick, 1986)'
_diffrn_ambient_temperature 293(2)
_diffrn_detector_area_resol_mean 9
_diffrn_measured_fraction_theta_full 0.993
_diffrn_measured_fraction_theta_max 0.993
_diffrn_measurement_device '95mm CCD camera on \k-goniostat'
_diffrn_measurement_device_type KappaCCD
_diffrn_measurement_method CCD
_diffrn_orient_matrix_type 'by Nonius Collect from scalepack cell'
_diffrn_orient_matrix_UB_11 0.0310005
_diffrn_orient_matrix_UB_12 -0.0864259
_diffrn_orient_matrix_UB_13 -0.0269176
_diffrn_orient_matrix_UB_21 -0.0069381
_diffrn_orient_matrix_UB_22 -0.0306447
_diffrn_orient_matrix_UB_23 0.090402
_diffrn_orient_matrix_UB_31 -0.0414879
_diffrn_orient_matrix_UB_32 -0.0125634
_diffrn_orient_matrix_UB_33 -0.0074428
_diffrn_radiation_monochromator graphite
_diffrn_radiation_probe x-ray
_diffrn_radiation_type MoK\a
_diffrn_radiation_wavelength 0.71069
_diffrn_reflns_av_R_equivalents 0.038
_diffrn_reflns_av_unetI/netI 0.037
_diffrn_reflns_limit_h_max 13
_diffrn_reflns_limit_h_min -13
_diffrn_reflns_limit_k_max 13
_diffrn_reflns_limit_k_min -13
_diffrn_reflns_limit_l_max 29
_diffrn_reflns_limit_l_min -29
_diffrn_reflns_number 16101
_diffrn_reflns_theta_full 27.48
_diffrn_reflns_theta_max 27.48
_diffrn_reflns_theta_min 1.95
_exptl_absorpt_coefficient_mu 1.517
_exptl_absorpt_correction_T_max 0.8044
_exptl_absorpt_correction_T_min 0.6589
_exptl_absorpt_correction_type multi-scan
_exptl_absorpt_process_details '(DENZO-SMN; Otwinowski & Minor, 1997)'
_exptl_crystal_colour red
_exptl_crystal_density_diffrn 1.785
_exptl_crystal_density_method 'not measured'
_exptl_crystal_description prism
_exptl_crystal_F_000 1292
_exptl_crystal_size_max 0.3
_exptl_crystal_size_mid 0.2
_exptl_crystal_size_min 0.15
_refine_diff_density_max 2.792
_refine_diff_density_min -1.094
_refine_diff_density_rms 0.165
_refine_ls_abs_structure_details 'Flack H D (1983), Acta Cryst. A39, 876-881'
_refine_ls_abs_structure_Flack 0.67(4)
_refine_ls_extinction_method none
_refine_ls_goodness_of_fit_ref 1.102
_refine_ls_hydrogen_treatment noref
_refine_ls_matrix_type full
_refine_ls_number_parameters 335
_refine_ls_number_reflns 5295
_refine_ls_number_restraints 1
_refine_ls_restrained_S_all 1.102
_refine_ls_R_factor_all 0.0616
_refine_ls_R_factor_gt 0.0545
_refine_ls_shift/su_max 0.02
_refine_ls_shift/su_mean 0.001
_refine_ls_structure_factor_coef Fsqd
_refine_ls_weighting_details 'calc w=1/[\s^2^(Fo^2^)+(0.0791P)^2^+6.9117P] where P=(Fo^2^+2Fc^2^)/3'
_refine_ls_weighting_scheme calc
_refine_ls_wR_factor_gt 0.1343
_refine_ls_wR_factor_ref 0.1396
_reflns_number_gt 4767
_reflns_number_total 5295
_reflns_threshold_expression >2\s(I)
_cod_data_source_file cm102388q_si_001.cif
_cod_data_source_block biuret
_cod_depositor_comments
;
The following automatic conversions were performed:

'_exptl_absorpt_correction_type' value 'Multi-scan' changed to
'multi-scan' according to
/home/saulius/struct/CIF-dictionaries/cif_core.dic dictionary named
'cif_core.dic' version 2.4.1 from 2010-06-29.

Automatic conversion script
Id: cif_fix_values 1715 2011-07-08 13:25:40Z adriana 
;
_cod_database_code 4000713

loop_
_symmetry_equiv_pos_as_xyz
'x, y, z'
'-x, -y, z+1/2'
'-y, x, z+1/4'
'y, -x, z+3/4'

loop_
_atom_site_label
_atom_site_type_symbol
_atom_site_fract_x
_atom_site_fract_y
_atom_site_fract_z
_atom_site_U_iso_or_equiv
_atom_site_adp_type
_atom_site_occupancy
_atom_site_symmetry_multiplicity
_atom_site_calc_flag
Nb1 Nb 0.42879(4) 0.06145(4) 0.76416(3) 0.01166(12) Uani 1 1 d
Mn2 Mn 0.42839(8) 0.55837(8) 0.69719(4) 0.0160(2) Uani 1 1 d
Mn1 Mn -0.07352(8) 0.06014(8) 0.83165(4) 0.0170(2) Uani 1 1 d
C1 C 0.6260(6) 0.0414(7) 0.8014(3) 0.0223(14) Uani 1 1 d
N14 N -0.2549(7) 0.3361(7) 0.7920(4) 0.0462(19) Uani 1 1 d
C6 C 0.2270(6) 0.0794(7) 0.7955(3) 0.0237(15) Uani 1 1 d
O11 O -0.0924(5) 0.2084(5) 0.7608(3) 0.0362(12) Uani 1 1 d
N5 N 0.4482(6) 0.2777(6) 0.8778(3) 0.0261(13) Uani 1 1 d
C4 C 0.4131(8) -0.0711(6) 0.8428(4) 0.0225(15) Uani 1 1 d
O2 O 0.5714(5) 0.6013(6) 0.6271(3) 0.0361(13) Uani 1 1 d
O15 O -0.0576(5) -0.1192(6) 0.7800(3) 0.0398(15) Uani 1 1 d
O21 O 0.5898(6) 0.5722(5) 0.7594(3) 0.0406(15) Uani 1 1 d
O1 O -0.0523(5) -0.0724(5) 0.9080(3) 0.0345(14) Uani 1 1 d
O25 O 0.2800(5) 0.5203(5) 0.7663(3) 0.0312(11) Uani 1 1 d
C5 C 0.4391(6) 0.2005(6) 0.8404(3) 0.0188(13) Uani 1 1 d
N7 N 0.2228(6) 0.0822(6) 0.6478(3) 0.0257(13) Uani 1 1 d
N4 N 0.4034(7) -0.1522(6) 0.8768(3) 0.0385(16) Uani 1 1 d
N6 N 0.1264(5) 0.0860(6) 0.8144(3) 0.0296(14) Uani 1 1 d
N3 N 0.6515(6) 0.0288(8) 0.6569(3) 0.0411(17) Uani 1 1 d
N1 N 0.7234(5) 0.0322(6) 0.8241(3) 0.0313(15) Uani 1 1 d
N2 N 0.4673(6) 0.3535(6) 0.7024(3) 0.0318(14) Uani 1 1 d
C26 C 0.1941(6) 0.4363(6) 0.7721(3) 0.0263(14) Uani 1 1 d
N13 N -0.1804(12) 0.3504(9) 0.6982(5) 0.077(3) Uani 1 1 d
C7 C 0.2982(6) 0.0753(6) 0.6830(3) 0.0224(14) Uani 1 1 d
C22 C 0.6692(7) 0.6561(7) 0.7748(4) 0.0307(17) Uani 1 1 d
N28 N 0.1498(7) 0.3686(7) 0.7261(4) 0.0430(17) Uani 1 1 d
N8 N 0.3924(6) -0.2401(5) 0.7155(3) 0.0293(14) Uani 1 1 d
N24 N 0.7183(10) 0.6527(10) 0.8291(4) 0.073(3) Uani 1 1 d
N18 N 0.1117(9) -0.2459(12) 0.7972(4) 0.084(4) Uani 1 1 d
C16 C 0.0347(7) -0.1862(7) 0.7615(4) 0.0294(15) Uani 1 1 d
N27 N 0.1435(9) 0.4127(9) 0.8247(4) 0.058(2) Uani 1 1 d
C3 C 0.5690(6) 0.0369(8) 0.6894(4) 0.0255(15) Uani 1 1 d
C12 C -0.1719(7) 0.2965(7) 0.7513(4) 0.0315(17) Uani 1 1 d
N23 N 0.7058(8) 0.7532(8) 0.7401(4) 0.056(2) Uani 1 1 d
C2 C 0.4571(6) 0.2566(6) 0.7264(3) 0.0202(13) Uani 1 1 d
N17 N 0.0634(9) -0.1856(12) 0.7049(4) 0.073(3) Uani 1 1 d
C8 C 0.4020(6) -0.1387(6) 0.7334(3) 0.0189(13) Uani 1 1 d

loop_
_atom_site_aniso_label
_atom_site_aniso_U_11
_atom_site_aniso_U_22
_atom_site_aniso_U_33
_atom_site_aniso_U_23
_atom_site_aniso_U_13
_atom_site_aniso_U_12
Nb1 0.0111(3) 0.0113(3) 0.0126(2) -0.00087(18) -0.00085(18) 0.0004(2)
Mn2 0.0189(5) 0.0113(4) 0.0179(6) -0.0006(3) -0.0025(3) -0.0003(4)
Mn1 0.0148(5) 0.0198(5) 0.0164(6) -0.0022(3) 0.0005(3) 0.0010(4)
C1 0.016(3) 0.029(3) 0.022(4) -0.006(3) -0.003(3) 0.000(3)
N14 0.049(4) 0.041(4) 0.049(5) 0.007(3) -0.015(4) 0.027(3)
C6 0.014(3) 0.030(3) 0.027(4) 0.006(3) 0.000(3) -0.003(2)
O11 0.038(3) 0.041(3) 0.031(3) 0.016(3) 0.001(3) 0.008(2)
N5 0.041(3) 0.019(3) 0.018(3) -0.007(2) -0.001(3) -0.001(2)
C4 0.029(3) 0.018(3) 0.020(4) 0.006(3) 0.001(3) -0.002(2)
O2 0.017(2) 0.067(4) 0.025(3) 0.008(3) 0.0041(19) 0.006(2)
O15 0.032(3) 0.040(3) 0.047(4) -0.027(3) -0.002(2) 0.012(2)
O21 0.037(3) 0.027(3) 0.058(4) 0.003(3) -0.028(3) -0.008(2)
O1 0.055(4) 0.026(3) 0.023(3) 0.006(2) -0.002(2) 0.003(2)
O25 0.036(3) 0.031(2) 0.027(3) -0.002(2) 0.008(2) -0.013(2)
C5 0.018(3) 0.021(3) 0.018(3) -0.003(2) 0.000(2) -0.001(2)
N7 0.028(3) 0.022(3) 0.026(3) 0.003(2) -0.010(3) 0.001(2)
N4 0.060(4) 0.030(3) 0.026(4) 0.010(3) -0.005(3) -0.006(3)
N6 0.018(3) 0.035(3) 0.035(4) 0.004(3) 0.001(3) -0.002(2)
N3 0.033(4) 0.058(4) 0.032(4) -0.005(3) 0.010(3) 0.003(3)
N1 0.014(3) 0.033(3) 0.047(4) -0.008(3) -0.006(3) 0.005(2)
N2 0.038(3) 0.025(3) 0.033(4) 0.004(3) -0.007(3) 0.002(2)
C26 0.024(3) 0.029(3) 0.026(4) 0.000(3) 0.008(3) -0.005(3)
N13 0.116(9) 0.067(6) 0.049(6) 0.027(5) -0.027(6) 0.016(6)
C7 0.024(3) 0.024(3) 0.020(3) -0.002(3) 0.001(3) -0.002(3)
C22 0.026(3) 0.031(3) 0.035(5) -0.003(3) -0.010(3) 0.001(3)
N28 0.039(4) 0.047(4) 0.042(4) -0.006(3) -0.005(3) -0.017(3)
N8 0.041(3) 0.014(3) 0.034(4) -0.007(2) 0.000(3) 0.002(2)
N24 0.094(7) 0.077(6) 0.048(6) -0.002(5) -0.042(5) -0.015(5)
N18 0.071(6) 0.146(10) 0.035(5) 0.030(5) 0.031(4) 0.084(7)
C16 0.035(4) 0.026(3) 0.027(4) -0.003(3) 0.010(3) -0.002(3)
N27 0.071(6) 0.066(5) 0.039(5) -0.001(4) 0.017(4) -0.014(4)
C3 0.023(4) 0.029(4) 0.024(4) 0.005(3) 0.002(3) 0.003(3)
C12 0.035(4) 0.024(3) 0.036(5) 0.006(3) -0.014(3) -0.003(3)
N23 0.048(4) 0.055(5) 0.066(6) 0.031(4) 0.008(4) -0.004(4)
C2 0.024(3) 0.014(3) 0.023(3) -0.004(3) 0.000(3) -0.002(2)
N17 0.067(6) 0.130(9) 0.023(4) 0.001(5) 0.007(4) 0.023(6)
C8 0.026(3) 0.016(3) 0.015(3) 0.005(2) -0.001(2) -0.001(2)

loop_
_atom_type_symbol
_atom_type_description
_atom_type_scat_dispersion_real
_atom_type_scat_dispersion_imag
_atom_type_scat_source
C C 0.0033 0.0016 'International Tables Vol C Tables 4.2.6.8 and 6.1.1.4'
H H 0 0 'International Tables Vol C Tables 4.2.6.8 and 6.1.1.4'
N N 0.0061 0.0033 'International Tables Vol C Tables 4.2.6.8 and 6.1.1.4'
O O 0.0106 0.006 'International Tables Vol C Tables 4.2.6.8 and 6.1.1.4'
Mn Mn 0.3368 0.7283 'International Tables Vol C Tables 4.2.6.8 and 6.1.1.4'
Nb Nb -2.0727 0.6215 'International Tables Vol C Tables 4.2.6.8 and 6.1.1.4'

loop_
_geom_angle_atom_site_label_1
_geom_angle_atom_site_label_2
_geom_angle_atom_site_label_3
_geom_angle
_geom_angle_site_symmetry_1
_geom_angle_site_symmetry_3
C8 Nb1 C6 93.5(3) . .
C8 Nb1 C2 139.0(3) . .
C6 Nb1 C2 99.8(3) . .
C8 Nb1 C1 98.5(3) . .
C6 Nb1 C1 139.2(3) . .
C2 Nb1 C1 96.3(3) . .
C8 Nb1 C3 74.8(3) . .
C6 Nb1 C3 149.5(3) . .
C2 Nb1 C3 74.2(3) . .
C1 Nb1 C3 71.2(3) . .
C8 Nb1 C5 148.3(2) . .
C6 Nb1 C5 75.3(3) . .
C2 Nb1 C5 72.7(3) . .
C1 Nb1 C5 74.1(2) . .
C3 Nb1 C5 128.2(3) . .
C8 Nb1 C4 70.4(3) . .
C6 Nb1 C4 74.4(3) . .
C2 Nb1 C4 150.6(3) . .
C1 Nb1 C4 73.2(3) . .
C3 Nb1 C4 124.8(3) . .
C5 Nb1 C4 78.0(3) . .
C8 Nb1 C7 74.4(2) . .
C6 Nb1 C7 72.0(3) . .
C2 Nb1 C7 73.3(2) . .
C1 Nb1 C7 148.9(2) . .
C3 Nb1 C7 77.7(3) . .
C5 Nb1 C7 127.0(2) . .
C4 Nb1 C7 128.9(3) . .
N8 Mn2 N2 165.8(3) 1_565 .
N8 Mn2 O21 86.9(2) 1_565 .
N2 Mn2 O21 83.5(2) . .
N8 Mn2 O2 93.3(2) 1_565 .
N2 Mn2 O2 96.4(2) . .
O21 Mn2 O2 86.2(3) . .
N8 Mn2 N5 92.5(2) 1_565 4_564
N2 Mn2 N5 98.0(2) . 4_564
O21 Mn2 N5 174.6(3) . 4_564
O2 Mn2 N5 88.5(3) . 4_564
N8 Mn2 O25 85.3(2) 1_565 .
N2 Mn2 O25 85.2(2) . .
O21 Mn2 O25 95.2(3) . .
O2 Mn2 O25 178.0(2) . .
N5 Mn2 O25 90.1(2) 4_564 .
N6 Mn1 N1 164.9(3) . 1_455
N6 Mn1 O15 86.4(2) . .
N1 Mn1 O15 85.2(2) 1_455 .
N6 Mn1 O1 97.1(2) . .
N1 Mn1 O1 94.3(2) 1_455 .
O15 Mn1 O1 83.1(2) . .
N6 Mn1 O11 82.4(2) . .
N1 Mn1 O11 87.1(2) 1_455 .
O15 Mn1 O11 102.1(3) . .
O1 Mn1 O11 174.7(2) . .
N6 Mn1 N7 93.8(2) . 3
N1 Mn1 N7 96.6(2) 1_455 3
O15 Mn1 N7 170.4(3) . 3
O1 Mn1 N7 87.3(2) . 3
O11 Mn1 N7 87.4(2) . 3
N1 C1 Nb1 175.4(7) . .
N6 C6 Nb1 176.2(7) . .
C12 O11 Mn1 133.4(6) . .
C5 N5 Mn2 173.5(6) . 3_655
N4 C4 Nb1 170.2(7) . .
C16 O15 Mn1 134.5(5) . .
C22 O21 Mn2 136.7(5) . .
C26 O25 Mn2 133.5(5) . .
N5 C5 Nb1 176.0(6) . .
C7 N7 Mn1 172.9(6) . 4_554
C6 N6 Mn1 164.3(7) . .
C1 N1 Mn1 154.4(7) . 1_655
C2 N2 Mn2 150.3(6) . .
O25 C26 N27 120.4(8) . .
O25 C26 N28 121.9(7) . .
N27 C26 N28 117.7(7) . .
N7 C7 Nb1 171.9(6) . .
O21 C22 N23 123.6(8) . .
O21 C22 N24 119.4(8) . .
N23 C22 N24 117.0(8) . .
C8 N8 Mn2 162.2(6) . 1_545
O15 C16 N18 122.0(8) . .
O15 C16 N17 119.6(8) . .
N18 C16 N17 118.0(8) . .
N3 C3 Nb1 171.0(7) . .
O11 C12 N13 120.5(9) . .
O11 C12 N14 122.4(7) . .
N13 C12 N14 117.0(8) . .
N2 C2 Nb1 174.1(6) . .
N8 C8 Nb1 176.7(6) . .

loop_
_geom_bond_atom_site_label_1
_geom_bond_atom_site_label_2
_geom_bond_distance
_geom_bond_site_symmetry_2
Nb1 C8 2.223(6) .
Nb1 C6 2.234(7) .
Nb1 C2 2.232(7) .
Nb1 C1 2.238(7) .
Nb1 C3 2.260(8) .
Nb1 C5 2.265(7) .
Nb1 C4 2.267(7) .
Nb1 C7 2.301(7) .
Mn2 N8 2.180(5) 1_565
Mn2 N2 2.182(6) .
Mn2 O21 2.207(6) .
Mn2 O2 2.230(6) .
Mn2 N5 2.230(6) 4_564
Mn2 O25 2.243(5) .
Mn1 N6 2.143(6) .
Mn1 N1 2.149(6) 1_455
Mn1 O15 2.218(5) .
Mn1 O1 2.231(6) .
Mn1 O11 2.244(6) .
Mn1 N7 2.272(6) 3
C1 N1 1.146(9) .
N14 C12 1.334(12) .
C6 N6 1.138(9) .
O11 C12 1.258(9) .
N5 C5 1.175(9) .
N5 Mn2 2.230(6) 3_655
C4 N4 1.152(10) .
O15 C16 1.264(9) .
O21 C22 1.257(9) .
O25 C26 1.263(8) .
N7 C7 1.124(9) .
N7 Mn1 2.272(6) 4_554
N3 C3 1.137(10) .
N1 Mn1 2.149(6) 1_655
N2 C2 1.155(9) .
C26 N27 1.329(11) .
C26 N28 1.345(10) .
N13 C12 1.335(11) .
C22 N23 1.341(10) .
C22 N24 1.337(11) .
N8 C8 1.139(9) .
N8 Mn2 2.180(5) 1_545
N18 C16 1.302(12) .
C16 N17 1.321(12) .

loop_
_geom_torsion_atom_site_label_1
_geom_torsion_atom_site_label_2
_geom_torsion_atom_site_label_3
_geom_torsion_atom_site_label_4
_geom_torsion
_geom_torsion_site_symmetry_1
_geom_torsion_site_symmetry_4
C8 Nb1 C1 N1 -111(8) . .
C6 Nb1 C1 N1 -6(8) . .
C2 Nb1 C1 N1 107(8) . .
C3 Nb1 C1 N1 18E1(10) . .
C5 Nb1 C1 N1 37(8) . .
C4 Nb1 C1 N1 -45(8) . .
C7 Nb1 C1 N1 175(7) . .
C8 Nb1 C6 N6 89(10) . .
C2 Nb1 C6 N6 -130(10) . .
C1 Nb1 C6 N6 -18(10) . .
C3 Nb1 C6 N6 154(10) . .
C5 Nb1 C6 N6 -61(10) . .
C4 Nb1 C6 N6 20(10) . .
C7 Nb1 C6 N6 161(10) . .
N6 Mn1 O11 C12 -148.0(8) . .
N1 Mn1 O11 C12 42.9(7) 1_455 .
O15 Mn1 O11 C12 127.4(7) . .
O1 Mn1 O11 C12 -63(2) . .
N7 Mn1 O11 C12 -53.8(7) 3 .
C8 Nb1 C4 N4 0(4) . .
C6 Nb1 C4 N4 100(4) . .
C2 Nb1 C4 N4 -178(4) . .
C1 Nb1 C4 N4 -105(4) . .
C3 Nb1 C4 N4 -54(4) . .
C5 Nb1 C4 N4 178(4) . .
C7 Nb1 C4 N4 49(4) . .
N6 Mn1 O15 C16 13.8(9) . .
N1 Mn1 O15 C16 -178.8(9) 1_455 .
O1 Mn1 O15 C16 -83.8(8) . .
O11 Mn1 O15 C16 95.2(8) . .
N7 Mn1 O15 C16 -77.3(16) 3 .
N8 Mn2 O21 C22 -33.0(9) 1_565 .
N2 Mn2 O21 C22 157.5(10) . .
O2 Mn2 O21 C22 60.6(9) . .
N5 Mn2 O21 C22 51(3) 4_564 .
O25 Mn2 O21 C22 -118.0(9) . .
N8 Mn2 O25 C26 144.1(7) 1_565 .
N2 Mn2 O25 C26 -46.5(7) . .
O21 Mn2 O25 C26 -129.5(7) . .
O2 Mn2 O25 C26 98(7) . .
N5 Mn2 O25 C26 51.6(7) 4_564 .
Mn2 N5 C5 Nb1 105(8) 3_655 .
C8 Nb1 C5 N5 161(8) . .
C6 Nb1 C5 N5 -127(8) . .
C2 Nb1 C5 N5 -21(8) . .
C1 Nb1 C5 N5 81(8) . .
C3 Nb1 C5 N5 31(8) . .
C4 Nb1 C5 N5 157(8) . .
C7 Nb1 C5 N5 -73(8) . .
Nb1 C6 N6 Mn1 -116(10) . .
N1 Mn1 N6 C6 -39(3) 1_455 .
O15 Mn1 N6 C6 17(2) . .
O1 Mn1 N6 C6 100(2) . .
O11 Mn1 N6 C6 -86(2) . .
N7 Mn1 N6 C6 -173(2) 3 .
Nb1 C1 N1 Mn1 -143(7) . 1_655
N8 Mn2 N2 C2 33.3(18) 1_565 .
O21 Mn2 N2 C2 81.0(12) . .
O2 Mn2 N2 C2 166.4(12) . .
N5 Mn2 N2 C2 -104.2(12) 4_564 .
O25 Mn2 N2 C2 -14.8(12) . .
Mn2 O25 C26 N27 160.3(6) . .
Mn2 O25 C26 N28 -20.2(11) . .
Mn1 N7 C7 Nb1 -57(8) 4_554 .
C8 Nb1 C7 N7 96(4) . .
C6 Nb1 C7 N7 -3(4) . .
C2 Nb1 C7 N7 -110(4) . .
C1 Nb1 C7 N7 177(4) . .
C3 Nb1 C7 N7 173(4) . .
C5 Nb1 C7 N7 -58(4) . .
C4 Nb1 C7 N7 48(4) . .
Mn2 O21 C22 N23 -26.1(14) . .
Mn2 O21 C22 N24 151.8(8) . .
Mn1 O15 C16 N18 65.6(13) . .
Mn1 O15 C16 N17 -107.1(10) . .
C8 Nb1 C3 N3 -122(5) . .
C6 Nb1 C3 N3 167(5) . .
C2 Nb1 C3 N3 85(5) . .
C1 Nb1 C3 N3 -18(5) . .
C5 Nb1 C3 N3 33(5) . .
C4 Nb1 C3 N3 -70(5) . .
C7 Nb1 C3 N3 161(5) . .
Mn1 O11 C12 N13 -162.6(7) . .
Mn1 O11 C12 N14 14.1(12) . .
Mn2 N2 C2 Nb1 124(6) . .
C8 Nb1 C2 N2 21(6) . .
C6 Nb1 C2 N2 -87(6) . .
C1 Nb1 C2 N2 131(6) . .
C3 Nb1 C2 N2 63(6) . .
C5 Nb1 C2 N2 -158(6) . .
C4 Nb1 C2 N2 -162(6) . .
C7 Nb1 C2 N2 -19(6) . .
Mn2 N8 C8 Nb1 81(12) 1_545 .
C6 Nb1 C8 N8 148(11) . .
C2 Nb1 C8 N8 39(11) . .
C1 Nb1 C8 N8 -71(11) . .
C3 Nb1 C8 N8 -3(11) . .
C5 Nb1 C8 N8 -145(11) . .
C4 Nb1 C8 N8 -140(11) . .
C7 Nb1 C8 N8 78(11) . .
